data_4116347
loop_
_publ_author_name
'Larry R. Falvello'
'Michael A. Hitchman'
'Fernando Palacio'
'Isabel Pascual'
'Arthur J. Schultz'
'Horst Stratemeier'
'Milagros Tom\'as'
'Esteban P. Urriolabeitia'
'Dianna M. Young'

_publ_section_title
;
 Tunable Molecular Distortion in a Nickel Complex Coupled to a Reversible
 Phase Transition in the Crystalline State
;
_journal_name_full 'Journal of the American Chemical Society'
_journal_page_first 2808
_journal_page_last 2819
_journal_paper_doi 10.1021/ja983247t
_journal_volume 121
_journal_year 1999
_chemical_formula_sum 'C6 H16 N10 Ni O6'
_chemical_formula_weight 383.00
_chemical_name_systematic
; 
 ? 
;
_space_group_IT_number 63
_symmetry_cell_setting orthorhombic
_symmetry_space_group_name_Hall '-C 2c 2'
_symmetry_space_group_name_H-M 'C m c m'
_atom_sites_solution_hydrogens geom
_atom_sites_solution_primary direct
_atom_sites_solution_secondary difmap
_audit_creation_method SHELXL-97
_cell_angle_alpha 90.00
_cell_angle_beta 90.00
_cell_angle_gamma 90.00
_cell_formula_units_Z 4
_cell_length_a 12.0338(11)
_cell_length_b 7.2535(10)
_cell_length_c 15.9377(13)
_cell_measurement_reflns_used 22
_cell_measurement_temperature 223(1)
_cell_measurement_theta_max 15.70
_cell_measurement_theta_min 12.05
_cell_volume 1391.2(3)
_computing_cell_refinement cad4/pc
_computing_data_collection cad4/pc
_computing_data_reduction 'XCAD4B (Harms, 1996)'
_computing_molecular_graphics 'SHELXTL Rel. 5.05/VMS (Siemens, 1996)'
_computing_publication_material 'SHELXL-97 (Sheldrick, 1997)'
_computing_structure_refinement 'SHELXL-97 (Sheldrick, 1997)'
_computing_structure_solution 'SHELXS-97 (Sheldrick, 1990)'
_diffrn_ambient_temperature 223(1)
_diffrn_measured_fraction_theta_full 0.000
_diffrn_measured_fraction_theta_max 0.469
_diffrn_measurement_device_type CAD-4
_diffrn_measurement_method 'omega-2theta scan'
_diffrn_radiation_monochromator graphite
_diffrn_radiation_source 'fine-focus sealed tube'
_diffrn_radiation_type MoK\a
_diffrn_radiation_wavelength 0.71073
_diffrn_reflns_av_R_equivalents 0.0307
_diffrn_reflns_av_sigmaI/netI 0.0206
_diffrn_reflns_limit_h_max 16
_diffrn_reflns_limit_h_min 0
_diffrn_reflns_limit_k_max 10
_diffrn_reflns_limit_k_min -10
_diffrn_reflns_limit_l_max 22
_diffrn_reflns_limit_l_min -22
_diffrn_reflns_number 4061
_diffrn_reflns_theta_full 0.50
_diffrn_reflns_theta_max 29.98
_diffrn_reflns_theta_min 2.56
_exptl_absorpt_coefficient_mu 1.449
_exptl_absorpt_correction_type psi-scans
_exptl_crystal_colour purple/violet
_exptl_crystal_density_diffrn 1.829
_exptl_crystal_F_000 792
_refine_diff_density_max 0.808
_refine_diff_density_min -0.439
_refine_diff_density_rms 0.084
_refine_ls_extinction_method none
_refine_ls_goodness_of_fit_ref 1.120
_refine_ls_hydrogen_treatment mixed
_refine_ls_matrix_type full
_refine_ls_number_parameters 72
_refine_ls_number_reflns 1094
_refine_ls_number_restraints 0
_refine_ls_restrained_S_all 1.120
_refine_ls_R_factor_all 0.0416
_refine_ls_R_factor_gt 0.0313
_refine_ls_shift/su_max 0.017
_refine_ls_shift/su_mean 0.003
_refine_ls_structure_factor_coef Fsqd
_refine_ls_weighting_details 'w=1/[\s^2^(Fo^2^)+(0.0465P)^2^+1.2996P] where P=(Fo^2^+2Fc^2^)/3'
_refine_ls_weighting_scheme calc
_refine_ls_wR_factor_gt 0.0858
_refine_ls_wR_factor_ref 0.0895
_reflns_number_gt 942
_reflns_number_total 1094
_reflns_threshold_expression >2sigma(I)
_cod_data_source_file ja983247t_7.cif
_cod_data_source_block 3
_cod_depositor_comments
;
The following automatic conversions were performed:

'_refine_ls_weighting_scheme' value 'calc
w=1/[\s^2^(Fo^2^)+(0.0465P)^2^+1.2996P] where P=(Fo^2^+2Fc^2^)/3' was
changed to 'calc'. New tag '_refine_ls_weighting_details' was
created. The value of the new tag was set to
'w=1/[\s^2^(Fo^2^)+(0.0465P)^2^+1.2996P] where P=(Fo^2^+2Fc^2^)/3'.

Automatic conversion script
Id: cif_fix_values 3143 2015-03-26 13:38:13Z robertas 
;
_cod_database_code 4116347

loop_
_symmetry_equiv_pos_as_xyz
'x, y, z'
'-x, -y, z+1/2'
'-x, y, -z+1/2'
'x, -y, -z'
'x+1/2, y+1/2, z'
'-x+1/2, -y+1/2, z+1/2'
'-x+1/2, y+1/2, -z+1/2'
'x+1/2, -y+1/2, -z'
'-x, -y, -z'
'x, y, -z-1/2'
'x, -y, z-1/2'
'-x, y, z'
'-x+1/2, -y+1/2, -z'
'x+1/2, y+1/2, -z-1/2'
'x+1/2, -y+1/2, z-1/2'
'-x+1/2, y+1/2, z'

loop_
_atom_site_label
_atom_site_type_symbol
_atom_site_fract_x
_atom_site_fract_y
_atom_site_fract_z
_atom_site_U_iso_or_equiv
_atom_site_adp_type
_atom_site_occupancy
_atom_site_calc_flag
_atom_site_refinement_flags
_atom_site_disorder_assembly
_atom_site_disorder_group
Ni1 Ni 0.5000 0.19636(7) 0.7500 0.02011(14) Uani 1 d S . .
N1 N 0.5000 0.2006(3) 0.60696(13) 0.0224(4) Uani 1 d S . .
C2 C 0.40274(14) 0.2164(3) 0.56405(11) 0.0218(3) Uani 1 d . . .
O2 O 0.31043(11) 0.2002(2) 0.59761(8) 0.0306(3) Uani 1 d . . .
N3 N 0.40529(12) 0.2520(2) 0.47853(9) 0.0228(3) Uani 1 d . . .
H3 H 0.348(3) 0.257(3) 0.4539(18) 0.040(7) Uiso 1 d . . .
C4 C 0.5000 0.2738(3) 0.43302(16) 0.0217(5) Uani 1 d S . .
O4 O 0.5000 0.3078(3) 0.35782(12) 0.0291(4) Uani 1 d S . .
N4 N 0.61863(17) 0.4037(3) 0.7500 0.0264(4) Uani 1 d S . .
H41C H 0.6103 0.4732 0.7044 0.033 Uiso 0.50 d PR A 1
H42C H 0.6862 0.3538 0.7500 0.033 Uiso 0.50 d SPR A 1
H41D H 0.6103 0.4732 0.7956 0.033 Uiso 0.00 d PR A 1
H41F H 0.6609 0.3936 0.7044 0.033 Uiso 0.50 d PR A 2
H42F H 0.5850 0.5130 0.7500 0.033 Uiso 0.50 d SPR A 2
H41G H 0.6609 0.3936 0.7956 0.033 Uiso 0.00 d PR A 2
N5 N 0.62060(18) -0.0058(4) 0.7500 0.0262(4) Uani 1 d S . .
H52 H 0.593(3) -0.112(5) 0.7500 0.033 Uiso 1 d S . .
H51 H 0.663(2) 0.006(4) 0.7927(15) 0.033 Uiso 1 d . . .

loop_
_atom_site_aniso_label
_atom_site_aniso_U_11
_atom_site_aniso_U_22
_atom_site_aniso_U_33
_atom_site_aniso_U_23
_atom_site_aniso_U_13
_atom_site_aniso_U_12
Ni1 0.0085(2) 0.0319(2) 0.0200(2) 0.000 0.000 0.000
N1 0.0107(8) 0.0398(11) 0.0168(9) 0.0000(8) 0.000 0.000
C2 0.0152(7) 0.0347(9) 0.0155(7) -0.0003(6) -0.0009(6) 0.0002(6)
O2 0.0117(5) 0.0602(9) 0.0198(6) 0.0032(6) -0.0006(4) -0.0010(6)
N3 0.0133(6) 0.0404(8) 0.0148(7) 0.0021(6) -0.0018(5) 0.0011(6)
C4 0.0184(11) 0.0284(12) 0.0183(11) 0.0001(9) 0.000 0.000
O4 0.0262(9) 0.0432(11) 0.0179(9) 0.0067(8) 0.000 0.000
N4 0.0154(9) 0.0386(12) 0.0251(10) 0.000 0.000 -0.0020(9)
N5 0.0143(9) 0.0368(12) 0.0275(12) 0.000 0.000 0.0027(9)

loop_
_atom_type_symbol
_atom_type_description
_atom_type_scat_dispersion_real
_atom_type_scat_dispersion_imag
_atom_type_scat_source
C C 0.0033 0.0016 'International Tables Vol C Tables 4.2.6.8 and 6.1.1.4'
H H 0.0000 0.0000 'International Tables Vol C Tables 4.2.6.8 and 6.1.1.4'
N N 0.0061 0.0033 'International Tables Vol C Tables 4.2.6.8 and 6.1.1.4'
O O 0.0106 0.0060 'International Tables Vol C Tables 4.2.6.8 and 6.1.1.4'
Ni Ni 0.3393 1.1124 'International Tables Vol C Tables 4.2.6.8 and 6.1.1.4'

loop_
_geom_angle_atom_site_label_1
_geom_angle_atom_site_label_2
_geom_angle_atom_site_label_3
_geom_angle
_geom_angle_site_symmetry_1
_geom_angle_site_symmetry_3
N5 Ni1 N5 89.41(14) 3_656 .
N5 Ni1 N4 91.78(9) . .
N5 Ni1 N4 178.80(10) . 3_656
N4 Ni1 N4 87.02(13) . 3_656
N5 Ni1 N1 90.55(4) . 10_557
N4 Ni1 N1 89.44(5) . 10_557
N1 Ni1 N1 178.44(12) 10_557 .
C2 N1 C2 118.7(2) . 12_655
C2 N1 Ni1 120.25(10) . .
O2 C2 N1 123.14(16) . .
O2 C2 N3 117.49(15) . .
N1 C2 N3 119.37(16) . .
C4 N3 C2 124.33(16) . .
C4 N3 H3 117(2) . .
C2 N3 H3 118(2) . .
O4 C4 N3 123.07(11) . .
N3 C4 N3 113.9(2) 12_655 .
Ni1 N4 H41C 109.5 . .
Ni1 N4 H42C 109.5 . .
H41C N4 H42C 109.5 . .
Ni1 N4 H41D 109.5 . .
H41C N4 H41D 109.5 . .
H42C N4 H41D 109.5 . .
Ni1 N4 H41F 109.5 . .
Ni1 N4 H42F 109.4 . .
H41F N4 H42F 109.5 . .
Ni1 N4 H41G 109.5 . .
H41F N4 H41G 109.5 . .
H42F N4 H41G 109.5 . .
Ni1 N5 H52 112(2) . .
Ni1 N5 H51 110.3(17) . .
H52 N5 H51 109(2) . .

loop_
_geom_bond_atom_site_label_1
_geom_bond_atom_site_label_2
_geom_bond_distance
Ni1 N5 2.063(2)
Ni1 N4 2.074(2)
Ni1 N1 2.280(2)
N1 C2 1.3603(19)
C2 O2 1.238(2)
C2 N3 1.388(2)
N3 C4 1.3601(19)
N3 H3 0.79(3)
C4 O4 1.224(3)
N4 H41C 0.8901
N4 H42C 0.8901
N4 H41D 0.8901
N4 H41F 0.8901
N4 H42F 0.8901
N4 H41G 0.8901
N5 H52 0.84(4)
N5 H51 0.85(2)
